data_7208455
loop_
_publ_author_name
'Minkov, Vasily S.'
'Boldyreva, Elena V.'
'Drebushchak, Tatiana N.'
'G\"orbitz, Carl Henrik'

_publ_section_title
;
 Stabilizing structures of cysteine-containing crystals with respect to
 variations of temperature and pressure by immobilizing amino acid side
 chains
;
_journal_issue 18
_journal_name_full CrystEngComm
_journal_page_first 5943
_journal_paper_doi 10.1039/c2ce25241d
_journal_volume 14
_journal_year 2012
_chemical_absolute_configuration rmad
_chemical_formula_moiety 'C3 H8 N O2 S, 0.5(C2 O4)'
_chemical_formula_sum 'C4 H8 N O4 S'
_chemical_formula_weight 166.18
_chemical_name_common 'DL-cysteinium oxalate'
_space_group_IT_number 2
_symmetry_cell_setting triclinic
_symmetry_Int_Tables_number 2
_symmetry_space_group_name_Hall '-P 1'
_symmetry_space_group_name_H-M 'P -1'
_atom_sites_solution_hydrogens geom
_atom_sites_solution_primary direct
_atom_sites_solution_secondary difmap
_audit_creation_method SHELXL-97
_cell_angle_alpha 87.327(4)
_cell_angle_beta 77.009(4)
_cell_angle_gamma 70.477(5)
_cell_formula_units_Z 2
_cell_length_a 5.2540(3)
_cell_length_b 6.5904(3)
_cell_length_c 10.3425(4)
_cell_measurement_temperature 125(2)
_cell_volume 328.73(3)
_computing_structure_refinement 'SHELXL-97 (Sheldrick, 1997)'
_computing_structure_solution 'SHELXS-97 (Sheldrick, 1990)'
_diffrn_ambient_temperature 125(2)
_diffrn_measured_fraction_theta_full 0.997
_diffrn_measured_fraction_theta_max 0.997
_diffrn_radiation_monochromator graphite
_diffrn_radiation_probe x-ray
_diffrn_radiation_source 'fine-focus sealed tube'
_diffrn_radiation_type MoK\a
_diffrn_radiation_wavelength 0.71073
_diffrn_reflns_av_R_equivalents 0.0223
_diffrn_reflns_av_sigmaI/netI 0.0237
_diffrn_reflns_limit_h_max 7
_diffrn_reflns_limit_h_min -7
_diffrn_reflns_limit_k_max 9
_diffrn_reflns_limit_k_min -9
_diffrn_reflns_limit_l_max 14
_diffrn_reflns_limit_l_min -14
_diffrn_reflns_number 5236
_diffrn_reflns_theta_full 30.49
_diffrn_reflns_theta_max 30.49
_diffrn_reflns_theta_min 3.28
_exptl_absorpt_coefficient_mu 0.446
_exptl_absorpt_correction_T_max 0.9122
_exptl_absorpt_correction_T_min 0.8489
_exptl_absorpt_correction_type psi-scan
_exptl_absorpt_process_details 'X-RED (Stoe & Cie, 1997)'
_exptl_crystal_colour colorless
_exptl_crystal_density_diffrn 1.679
_exptl_crystal_density_method 'not measured'
_exptl_crystal_description prism
_exptl_crystal_F_000 174
_exptl_crystal_size_max 0.38
_exptl_crystal_size_mid 0.29
_exptl_crystal_size_min 0.21
_refine_diff_density_max 0.544
_refine_diff_density_min -0.418
_refine_diff_density_rms 0.062
_refine_ls_extinction_method none
_refine_ls_goodness_of_fit_ref 1.073
_refine_ls_hydrogen_treatment mixed
_refine_ls_matrix_type full
_refine_ls_number_parameters 96
_refine_ls_number_reflns 2004
_refine_ls_number_restraints 1
_refine_ls_restrained_S_all 1.073
_refine_ls_R_factor_all 0.0357
_refine_ls_R_factor_gt 0.0314
_refine_ls_shift/su_max 0.000
_refine_ls_shift/su_mean 0.000
_refine_ls_structure_factor_coef Fsqd
_refine_ls_weighting_details 'calc w=1/[\s^2^(Fo^2^)+(0.0413P)^2^+0.1514P] where P=(Fo^2^+2Fc^2^)/3'
_refine_ls_weighting_scheme calc
_refine_ls_wR_factor_gt 0.0834
_refine_ls_wR_factor_ref 0.0852
_reflns_number_gt 1783
_reflns_number_total 2004
_reflns_threshold_expression >2sigma(I)
_cod_data_source_file c2ce25241d.txt
_cod_data_source_block DL-cys_ox_21_125K
_cod_database_code 7208455

loop_
_symmetry_equiv_pos_as_xyz
'x, y, z'
'-x, -y, -z'

loop_
_atom_site_label
_atom_site_type_symbol
_atom_site_fract_x
_atom_site_fract_y
_atom_site_fract_z
_atom_site_U_iso_or_equiv
_atom_site_adp_type
_atom_site_occupancy
_atom_site_symmetry_multiplicity
_atom_site_calc_flag
_atom_site_refinement_flags
C3 C 0.6694(2) 1.11380(19) 0.24461(12) 0.0129(2) Uani 1 1 d .
C2 C 0.9501(2) 0.98947(19) 0.27656(11) 0.0127(2) Uani 1 1 d .
H2 H 1.0057 1.0905 0.3245 0.015 Uiso 1 1 calc R
C1 C 0.9328(3) 0.8028(2) 0.36660(12) 0.0170(2) Uani 1 1 d .
H11 H 0.8789 0.7006 0.3205 0.020 Uiso 1 1 calc R
H12 H 0.7872 0.8585 0.4480 0.020 Uiso 1 1 calc R
C4 C 1.1338(2) 0.41437(18) 0.01365(11) 0.0114(2) Uani 1 1 d .
N1 N 1.1649(2) 0.91157(16) 0.15166(10) 0.01239(19) Uani 1 1 d .
H3N H 1.3357 0.8627 0.1707 0.015 Uiso 1 1 calc R
H1N H 1.1557 1.0218 0.0946 0.015 Uiso 1 1 calc R
H2N H 1.1343 0.8027 0.1136 0.015 Uiso 1 1 calc R
O1 O 0.68920(17) 1.23092(15) 0.13989(9) 0.01512(18) Uani 1 1 d .
H1O H 0.5301 1.2989 0.1280 0.018 Uiso 1 1 calc R
O2 O 0.45419(19) 1.10665(16) 0.31577(10) 0.0198(2) Uani 1 1 d .
O3 O 1.23816(18) 0.47254(15) 0.09843(9) 0.01562(18) Uani 1 1 d .
O4 O 1.22431(17) 0.23670(14) -0.04683(9) 0.01450(18) Uani 1 1 d .
S1 S 1.26081(7) 0.66105(6) 0.41262(3) 0.02124(10) Uani 1 1 d D
H1S H 1.266(4) 0.483(2) 0.3962(18) 0.025 Uiso 1 1 d D

loop_
_atom_site_aniso_label
_atom_site_aniso_U_11
_atom_site_aniso_U_22
_atom_site_aniso_U_33
_atom_site_aniso_U_23
_atom_site_aniso_U_13
_atom_site_aniso_U_12
C3 0.0117(5) 0.0115(5) 0.0147(5) -0.0008(4) -0.0037(4) -0.0021(4)
C2 0.0101(5) 0.0150(5) 0.0113(5) 0.0001(4) -0.0017(4) -0.0026(4)
C1 0.0148(5) 0.0175(6) 0.0169(5) 0.0061(4) -0.0041(4) -0.0034(5)
C4 0.0091(4) 0.0107(5) 0.0132(5) 0.0025(4) -0.0015(4) -0.0025(4)
N1 0.0105(4) 0.0122(4) 0.0132(4) 0.0007(3) -0.0021(3) -0.0025(3)
O1 0.0100(4) 0.0166(4) 0.0162(4) 0.0045(3) -0.0038(3) -0.0011(3)
O2 0.0122(4) 0.0235(5) 0.0216(5) 0.0050(4) -0.0020(3) -0.0052(4)
O3 0.0134(4) 0.0142(4) 0.0182(4) -0.0004(3) -0.0070(3) -0.0008(3)
O4 0.0124(4) 0.0110(4) 0.0180(4) -0.0004(3) -0.0033(3) -0.0011(3)
S1 0.02023(17) 0.02143(18) 0.02110(17) 0.00650(12) -0.00993(12) -0.00297(13)

loop_
_atom_type_symbol
_atom_type_description
_atom_type_scat_dispersion_real
_atom_type_scat_dispersion_imag
_atom_type_scat_source
C C 0.0033 0.0016 'International Tables Vol C Tables 4.2.6.8 and 6.1.1.4'
H H 0.0000 0.0000 'International Tables Vol C Tables 4.2.6.8 and 6.1.1.4'
N N 0.0061 0.0033 'International Tables Vol C Tables 4.2.6.8 and 6.1.1.4'
O O 0.0106 0.0060 'International Tables Vol C Tables 4.2.6.8 and 6.1.1.4'
S S 0.1246 0.1234 'International Tables Vol C Tables 4.2.6.8 and 6.1.1.4'

loop_
_geom_angle_atom_site_label_1
_geom_angle_atom_site_label_2
_geom_angle_atom_site_label_3
_geom_angle
_geom_angle_site_symmetry_3
O2 C3 O1 125.51(11) .
O2 C3 C2 121.33(11) .
O1 C3 C2 113.09(10) .
N1 C2 C1 110.84(10) .
N1 C2 C3 110.33(9) .
C1 C2 C3 111.34(10) .
N1 C2 H2 108.1 .
C1 C2 H2 108.1 .
C3 C2 H2 108.1 .
C2 C1 S1 111.99(8) .
C2 C1 H11 109.2 .
S1 C1 H11 109.2 .
C2 C1 H12 109.2 .
S1 C1 H12 109.2 .
H11 C1 H12 107.9 .
O4 C4 O3 126.23(11) .
O4 C4 C4 118.85(13) 2_765
O3 C4 C4 114.91(12) 2_765
C2 N1 H3N 109.5 .
C2 N1 H1N 109.5 .
H3N N1 H1N 109.5 .
C2 N1 H2N 109.5 .
H3N N1 H2N 109.5 .
H1N N1 H2N 109.5 .
C3 O1 H1O 109.5 .
C1 S1 H1S 98.0(9) .

loop_
_geom_bond_atom_site_label_1
_geom_bond_atom_site_label_2
_geom_bond_distance
_geom_bond_site_symmetry_2
C3 O2 1.2169(15) .
C3 O1 1.3056(14) .
C3 C2 1.5300(16) .
C2 N1 1.4916(14) .
C2 C1 1.5225(17) .
C2 H2 1.0000 .
C1 S1 1.8225(13) .
C1 H11 0.9900 .
C1 H12 0.9900 .
C4 O4 1.2453(14) .
C4 O3 1.2668(14) .
C4 C4 1.555(2) 2_765
N1 H3N 0.9100 .
N1 H1N 0.9100 .
N1 H2N 0.9100 .
O1 H1O 0.8400 .
S1 H1S 1.186(14) .

loop_
_geom_hbond_atom_site_label_D
_geom_hbond_atom_site_label_H
_geom_hbond_atom_site_label_A
_geom_hbond_distance_DH
_geom_hbond_distance_HA
_geom_hbond_distance_DA
_geom_hbond_angle_DHA
_geom_hbond_site_symmetry_A
N1 H1N O4 0.91 2.05 2.9415(13) 167.7 1_565
N1 H3N O4 0.91 2.27 2.9780(13) 134.4 2_865
N1 H2N O3 0.91 2.06 2.8515(14) 144.3 .
N1 H2N O1 0.91 2.57 3.0505(13) 113.6 2_775
N1 H2N O4 0.91 2.24 2.9567(13) 135.2 2_765
O1 H1O O3 0.84 1.66 2.4913(12) 169.0 1_465
S1 H1S O2 1.186(14) 2.448(15) 3.5760(11) 158.2(13) 1_645
N1 H3N O2 0.91 2.56 3.0845(14) 117.5 1_655
C2 H2 O2 1.00 2.38 3.1073(15) 129.3 1_655
C1 H12 O2 0.99 2.47 3.4133(16) 159.4 2_676

loop_
_geom_torsion_atom_site_label_1
_geom_torsion_atom_site_label_2
_geom_torsion_atom_site_label_3
_geom_torsion_atom_site_label_4
_geom_torsion
O2 C3 C2 N1 145.49(11)
O1 C3 C2 N1 -37.48(13)
O2 C3 C2 C1 21.98(16)
O1 C3 C2 C1 -160.99(10)
N1 C2 C1 S1 59.68(11)
C3 C2 C1 S1 -177.10(8)
